data_7040649
loop_
_publ_author_name
'Maurya, Mannar R.'
'Sarkar, Bithika'
'Avecilla, Fernando'
'Correia, Isabel'

_publ_section_title
;
 Vanadium(iv and v) complexes of pyrazolone based ligands: Synthesis,
 structural characterization and catalytic applications.
;
_journal_issue 43
_journal_name_full 'Dalton transactions (Cambridge, England : 2003)'
_journal_page_first 17343
_journal_page_last 17364
_journal_paper_doi 10.1039/c6dt03425j
_journal_volume 45
_journal_year 2016
_chemical_formula_moiety 'C44 H38 K2 N8 O14 V2'
_chemical_formula_sum 'C44 H38 K2 N8 O14 V2'
_chemical_formula_weight 1082.90
_chemical_name_systematic
; 
 ? 
;
_space_group_IT_number 14
_symmetry_cell_setting monoclinic
_symmetry_space_group_name_Hall '-P 2ybc'
_symmetry_space_group_name_H-M 'P 1 21/c 1'
_atom_sites_solution_hydrogens geom
_atom_sites_solution_primary direct
_atom_sites_solution_secondary difmap
_audit_creation_method SHELXL-97
_audit_update_record
;
2016-09-01 deposited with the CCDC.
2016-09-15 downloaded from the CCDC.
;
_cell_angle_alpha 90.00
_cell_angle_beta 96.914(2)
_cell_angle_gamma 90.00
_cell_formula_units_Z 2
_cell_length_a 11.6725(8)
_cell_length_b 22.2312(15)
_cell_length_c 9.1846(6)
_cell_measurement_reflns_used 36822
_cell_measurement_temperature 293(2)
_cell_measurement_theta_max 49.620
_cell_measurement_theta_min 5.078
_cell_volume 2366.0(3)
_computing_cell_refinement 'SAINT V7.68A (Bruker: Madison, 2009 ) in Apex2 suite'
_computing_data_collection 'Apex2, Bruker Instrument Service v2010, 1-2'
_computing_data_reduction 'SAINT and XPREP Version 2008/2 (Sheldrick, Bruker AXS Inc.)'
_computing_molecular_graphics 'Bruker SHELXTL'
_computing_publication_material 'Bruker SHELXTL'
_computing_structure_refinement 'XL V2008/4 (G. M. Sheldrick, Acta Cryst. (2008). A64, 112-122)'
_computing_structure_solution 'XS V2008/1 (G. M. Sheldrick, Acta Cryst. (2008). A64, 112-122)'
_diffrn_ambient_temperature 293(2)
_diffrn_measured_fraction_theta_full 0.999
_diffrn_measured_fraction_theta_max 0.972
_diffrn_measurement_device_type 'CCD area detector'
_diffrn_measurement_method 'phi and omega scans'
_diffrn_radiation_monochromator graphite
_diffrn_radiation_source 'fine-focus sealed tube'
_diffrn_radiation_type MoK\a
_diffrn_radiation_wavelength 0.71073
_diffrn_reflns_av_R_equivalents 0.0515
_diffrn_reflns_av_unetI/netI 0.0507
_diffrn_reflns_limit_h_max 14
_diffrn_reflns_limit_h_min -15
_diffrn_reflns_limit_k_max 29
_diffrn_reflns_limit_k_min -25
_diffrn_reflns_limit_l_max 12
_diffrn_reflns_limit_l_min -10
_diffrn_reflns_number 35394
_diffrn_reflns_theta_full 25.00
_diffrn_reflns_theta_max 28.62
_diffrn_reflns_theta_min 1.76
_exptl_absorpt_coefficient_mu 0.646
_exptl_absorpt_correction_T_max 0.9382
_exptl_absorpt_correction_T_min 0.8298
_exptl_absorpt_correction_type multi-scan
_exptl_absorpt_process_details SADABS
_exptl_crystal_colour orange
_exptl_crystal_density_diffrn 1.520
_exptl_crystal_density_method 'not measured'
_exptl_crystal_description block
_exptl_crystal_F_000 1108
_exptl_crystal_size_max 0.30
_exptl_crystal_size_mid 0.20
_exptl_crystal_size_min 0.10
_refine_diff_density_max 0.626
_refine_diff_density_min -0.779
_refine_diff_density_rms 0.198
_refine_ls_extinction_coef 0.0190(19)
_refine_ls_extinction_expression Fc^*^=kFc[1+0.001xFc^2^\l^3^/sin(2\q)]^-1/4^
_refine_ls_extinction_method SHELXL
_refine_ls_goodness_of_fit_ref 1.033
_refine_ls_hydrogen_treatment mixed
_refine_ls_matrix_type full
_refine_ls_number_parameters 328
_refine_ls_number_reflns 5901
_refine_ls_number_restraints 0
_refine_ls_restrained_S_all 1.033
_refine_ls_R_factor_all 0.1190
_refine_ls_R_factor_gt 0.0603
_refine_ls_shift/su_max 0.000
_refine_ls_shift/su_mean 0.000
_refine_ls_structure_factor_coef Fsqd
_refine_ls_weighting_details 'calc w=1/[\s^2^(Fo^2^)+(0.1155P)^2^+0.0000P] where P=(Fo^2^+2Fc^2^)/3'
_refine_ls_weighting_scheme calc
_refine_ls_wR_factor_gt 0.1564
_refine_ls_wR_factor_ref 0.1986
_reflns_number_gt 3365
_reflns_number_total 5901
_reflns_threshold_expression >2sigma(I)
_cod_data_source_file c6dt03425j2.cif
_cod_data_source_block Compound6
_cod_depositor_comments
;
The following automatic conversions were performed:

'_symmetry_cell_setting' value 'Monoclinic' changed to 'monoclinic'
according to
/usr/data/users/saulius/crontab/automatic-downloads/rss-feeds/RSC/lib/dictionaries/cif_core.dic
dictionary named 'cif_core.dic' version 2.4.2 from 2011-04-26.

Automatic conversion script
Id: cif_fix_values 4268 2015-11-12 08:31:59Z antanas 

 Adding full bibliography for 7040648--7040654.cif.
;
_cod_original_sg_symbol_Hall -P2ybc
_cod_original_sg_symbol_H-M P2(1)/C
_cod_database_code 7040649

loop_
_symmetry_equiv_pos_as_xyz
'x, y, z'
'-x, y+1/2, -z+1/2'
'-x, -y, -z'
'x, -y-1/2, z-1/2'

loop_
_atom_site_label
_atom_site_type_symbol
_atom_site_fract_x
_atom_site_fract_y
_atom_site_fract_z
_atom_site_U_iso_or_equiv
_atom_site_adp_type
_atom_site_occupancy
_atom_site_symmetry_multiplicity
_atom_site_calc_flag
_atom_site_refinement_flags
_atom_site_disorder_assembly
_atom_site_disorder_group
V1 V 0.63248(4) 0.10420(2) 0.41623(6) 0.0403(2) Uani 1 1 d . . .
O1 O 0.7249(2) 0.13091(12) 0.3176(3) 0.0567(7) Uani 1 1 d . . .
O1W O 0.4481(4) 0.16818(17) 0.0414(4) 0.1220(14) Uani 1 1 d . . .
H1WA H 0.4692 0.1431 0.1093 0.146 Uiso 1 1 d R . .
H1WB H 0.3871 0.1853 0.0624 0.146 Uiso 1 1 d R . .
K1 K 0.50318(8) -0.14782(4) 0.24739(10) 0.0643(3) Uani 1 1 d . . .
N1 N 0.6499(2) 0.00623(12) 0.4056(3) 0.0390(6) Uani 1 1 d . . .
C1 C 0.8019(3) 0.05642(14) 0.6354(3) 0.0382(7) Uani 1 1 d . A .
O2 O 0.55794(19) 0.16059(10) 0.4707(3) 0.0529(6) Uani 1 1 d . . .
O2WA O 0.4048(7) -0.2561(3) 0.2743(12) 0.165(5) Uani 0.594(13) 1 d P A 1
H2WA H 0.3230 -0.2582 0.2602 0.247 Uiso 0.594(13) 1 d PR A 1
O2WB O 0.6476(12) 0.2264(5) 0.926(4) 0.31(2) Uani 0.406(13) 1 d P . 2
H2WB H 0.6814 0.2308 1.0216 0.459 Uiso 0.406(13) 1 d PR A 2
N2 N 0.5652(2) -0.02263(12) 0.3089(3) 0.0412(6) Uani 1 1 d . A .
C2 C 0.8160(2) -0.00082(14) 0.5783(3) 0.0380(7) Uani 1 1 d . . .
N3 N 0.8959(2) 0.06712(12) 0.7342(3) 0.0425(6) Uani 1 1 d . . .
O3 O 0.71748(18) 0.09429(10) 0.6092(2) 0.0439(5) Uani 1 1 d . . .
C3 C 0.9234(2) -0.02253(15) 0.6523(3) 0.0410(7) Uani 1 1 d . A .
N4 N 0.9708(2) 0.01838(13) 0.7457(3) 0.0459(7) Uani 1 1 d . A .
O4 O 0.50288(18) 0.07525(10) 0.2769(3) 0.0486(6) Uani 1 1 d . . .
C4 C 0.9866(3) -0.07904(16) 0.6320(4) 0.0504(8) Uani 1 1 d . . .
H4C H 0.9973 -0.0834 0.5305 0.076 Uiso 1 1 calc R A .
H4B H 0.9431 -0.1125 0.6619 0.076 Uiso 1 1 calc R . .
H4A H 1.0605 -0.0778 0.6905 0.076 Uiso 1 1 calc R . .
O5 O 0.39532(19) -0.05725(10) 0.0886(3) 0.0495(6) Uani 1 1 d . A .
C5 C 0.7321(2) -0.02800(14) 0.4711(3) 0.0366(7) Uani 1 1 d . A .
C6 C 0.7393(2) -0.09359(13) 0.4384(3) 0.0377(7) Uani 1 1 d . A .
C7 C 0.7837(3) -0.11286(15) 0.3131(4) 0.0493(8) Uani 1 1 d . A .
H7 H 0.8090 -0.0850 0.2485 0.059 Uiso 1 1 calc R . .
C8 C 0.7901(3) -0.17414(17) 0.2844(4) 0.0571(9) Uani 1 1 d . . .
H8 H 0.8209 -0.1873 0.2012 0.069 Uiso 1 1 calc R A .
C9 C 0.7511(3) -0.21535(17) 0.3784(5) 0.0582(10) Uani 1 1 d . A .
H9 H 0.7534 -0.2562 0.3573 0.070 Uiso 1 1 calc R . .
C10 C 0.7086(3) -0.19621(16) 0.5041(4) 0.0566(10) Uani 1 1 d . A .
H10 H 0.6830 -0.2242 0.5680 0.068 Uiso 1 1 calc R . .
C11 C 0.7038(3) -0.13527(15) 0.5355(4) 0.0453(8) Uani 1 1 d . A .
H11 H 0.6768 -0.1225 0.6216 0.054 Uiso 1 1 calc R . .
C12 C 0.9242(3) 0.12117(16) 0.8168(4) 0.0468(8) Uani 1 1 d . A .
C13 C 0.8881(3) 0.17625(17) 0.7601(4) 0.0588(10) Uani 1 1 d . . .
H13 H 0.8452 0.1786 0.6682 0.071 Uiso 1 1 calc R A .
C14 C 0.9156(4) 0.22811(19) 0.8399(5) 0.0730(12) Uani 1 1 d . A .
H14 H 0.8894 0.2653 0.8031 0.088 Uiso 1 1 calc R . .
C15 C 0.9815(4) 0.2244(2) 0.9732(5) 0.0765(13) Uani 1 1 d . . .
H15 H 1.0008 0.2592 1.0266 0.092 Uiso 1 1 calc R A .
C16 C 1.0194(4) 0.1699(2) 1.0288(4) 0.0750(13) Uani 1 1 d . A .
H16 H 1.0647 0.1681 1.1192 0.090 Uiso 1 1 calc R . .
C17 C 0.9909(3) 0.11705(18) 0.9513(4) 0.0608(10) Uani 1 1 d . . .
H17 H 1.0160 0.0799 0.9892 0.073 Uiso 1 1 calc R A .
C18 C 0.4954(2) 0.01803(14) 0.2463(3) 0.0389(7) Uani 1 1 d . A .
C19 C 0.3994(3) 0.00104(14) 0.1382(3) 0.0405(7) Uani 1 1 d . . .
C20 C 0.3069(3) 0.03101(17) 0.0737(4) 0.0550(9) Uani 1 1 d . A .
H20 H 0.2893 0.0712 0.0883 0.066 Uiso 1 1 calc R . .
C21 C 0.2413(3) -0.00991(18) -0.0205(4) 0.0564(9) Uani 1 1 d . . .
H21 H 0.1724 -0.0018 -0.0791 0.068 Uiso 1 1 calc R A .
C22 C 0.2963(3) -0.06159(18) -0.0091(4) 0.0549(9) Uani 1 1 d . A .
H22 H 0.2718 -0.0963 -0.0600 0.066 Uiso 1 1 calc R . .

loop_
_atom_site_aniso_label
_atom_site_aniso_U_11
_atom_site_aniso_U_22
_atom_site_aniso_U_33
_atom_site_aniso_U_23
_atom_site_aniso_U_13
_atom_site_aniso_U_12
V1 0.0399(3) 0.0367(3) 0.0425(4) -0.0028(2) -0.0020(2) 0.0009(2)
O1 0.0575(14) 0.0611(16) 0.0519(15) -0.0019(13) 0.0076(12) -0.0095(12)
O1W 0.170(4) 0.100(3) 0.093(3) 0.014(2) 0.003(3) 0.055(3)
K1 0.0798(6) 0.0510(5) 0.0578(6) 0.0008(4) -0.0096(4) 0.0020(4)
N1 0.0360(13) 0.0379(14) 0.0408(15) -0.0046(12) -0.0043(11) -0.0006(10)
C1 0.0394(16) 0.0433(17) 0.0312(16) -0.0002(14) 0.0016(13) -0.0021(13)
O2 0.0504(13) 0.0440(13) 0.0615(16) -0.0079(12) -0.0050(11) 0.0087(10)
O2WA 0.150(7) 0.046(4) 0.273(12) -0.034(5) -0.075(8) -0.011(4)
O2WB 0.112(10) 0.061(8) 0.78(7) -0.142(18) 0.21(2) -0.038(7)
N2 0.0367(13) 0.0414(15) 0.0425(15) -0.0057(12) -0.0068(11) -0.0006(11)
C2 0.0392(16) 0.0394(17) 0.0343(16) 0.0026(13) 0.0001(13) -0.0004(13)
N3 0.0409(14) 0.0490(16) 0.0356(15) -0.0033(12) -0.0046(11) -0.0043(12)
O3 0.0446(12) 0.0440(12) 0.0409(13) -0.0067(10) -0.0038(10) 0.0057(10)
C3 0.0364(16) 0.0488(18) 0.0364(17) 0.0047(15) -0.0012(13) 0.0004(14)
N4 0.0383(14) 0.0542(17) 0.0426(16) 0.0029(13) -0.0053(12) -0.0007(12)
O4 0.0459(12) 0.0381(13) 0.0577(15) -0.0051(11) -0.0109(11) 0.0057(10)
C4 0.0438(18) 0.053(2) 0.053(2) 0.0043(17) -0.0005(15) 0.0068(15)
O5 0.0504(13) 0.0468(13) 0.0476(14) -0.0085(11) -0.0088(11) 0.0000(10)
C5 0.0373(15) 0.0378(16) 0.0347(16) 0.0029(13) 0.0048(12) -0.0023(13)
C6 0.0330(15) 0.0385(16) 0.0402(18) 0.0001(14) -0.0014(13) 0.0011(12)
C7 0.053(2) 0.048(2) 0.048(2) -0.0008(16) 0.0094(16) -0.0009(15)
C8 0.062(2) 0.050(2) 0.062(2) -0.0107(19) 0.0168(18) 0.0046(17)
C9 0.056(2) 0.0395(19) 0.077(3) -0.0042(19) 0.003(2) 0.0061(16)
C10 0.058(2) 0.046(2) 0.065(3) 0.0161(18) 0.0023(18) 0.0034(17)
C11 0.0497(18) 0.0468(19) 0.0391(18) 0.0037(15) 0.0037(15) 0.0015(15)
C12 0.0417(17) 0.059(2) 0.0390(19) -0.0100(16) 0.0017(14) -0.0127(15)
C13 0.060(2) 0.055(2) 0.058(2) -0.0091(19) -0.0085(18) -0.0040(18)
C14 0.069(3) 0.060(3) 0.088(3) -0.017(2) 0.001(2) -0.009(2)
C15 0.079(3) 0.082(3) 0.070(3) -0.031(3) 0.013(2) -0.030(2)
C16 0.092(3) 0.092(3) 0.039(2) -0.012(2) -0.001(2) -0.040(3)
C17 0.065(2) 0.071(3) 0.042(2) 0.0050(19) -0.0094(17) -0.022(2)
C18 0.0391(16) 0.0411(17) 0.0359(17) -0.0024(14) 0.0015(13) 0.0022(13)
C19 0.0382(16) 0.0422(17) 0.0396(18) -0.0028(14) -0.0018(13) -0.0011(13)
C20 0.0458(19) 0.049(2) 0.066(2) -0.0002(18) -0.0117(17) 0.0049(16)
C21 0.0433(18) 0.068(3) 0.053(2) 0.0066(19) -0.0139(16) -0.0075(17)
C22 0.051(2) 0.062(2) 0.048(2) -0.0080(18) -0.0071(16) -0.0129(18)

loop_
_atom_type_symbol
_atom_type_description
_atom_type_scat_dispersion_real
_atom_type_scat_dispersion_imag
_atom_type_scat_source
C C 0.0033 0.0016 'International Tables Vol C Tables 4.2.6.8 and 6.1.1.4'
H H 0.0000 0.0000 'International Tables Vol C Tables 4.2.6.8 and 6.1.1.4'
N N 0.0061 0.0033 'International Tables Vol C Tables 4.2.6.8 and 6.1.1.4'
O O 0.0106 0.0060 'International Tables Vol C Tables 4.2.6.8 and 6.1.1.4'
V V 0.3005 0.5294 'International Tables Vol C Tables 4.2.6.8 and 6.1.1.4'
K K 0.2009 0.2494 'International Tables Vol C Tables 4.2.6.8 and 6.1.1.4'

loop_
_geom_angle_atom_site_label_1
_geom_angle_atom_site_label_2
_geom_angle_atom_site_label_3
_geom_angle
_geom_angle_site_symmetry_1
_geom_angle_site_symmetry_3
O1 V1 O2 107.90(13) . .
O1 V1 O3 104.69(11) . .
O2 V1 O3 92.30(11) . .
O1 V1 O4 105.69(12) . .
O2 V1 O4 93.09(10) . .
O3 V1 O4 145.76(10) . .
O1 V1 N1 105.68(12) . .
O2 V1 N1 146.11(12) . .
O3 V1 N1 83.55(9) . .
O4 V1 N1 73.39(9) . .
O1 V1 K1 138.26(9) . 3_656
O2 V1 K1 42.35(9) . 3_656
O3 V1 K1 59.87(7) . 3_656
O4 V1 K1 104.57(7) . 3_656
N1 V1 K1 110.08(7) . 3_656
K1 O1W H1WA 120.8 3_655 .
K1 O1W H1WB 123.8 3_655 .
H1WA O1W H1WB 107.7 . .
O2WA K1 O5 122.62(19) . .
O2WA K1 O2 70.3(2) . 3_656
O5 K1 O2 115.01(7) . 3_656
O2WA K1 O1W 94.6(3) . 3_655
O5 K1 O1W 75.25(9) . 3_655
O2 K1 O1W 164.59(10) 3_656 3_655
O2WA K1 O2WB 42.0(6) . 3_656
O5 K1 O2WB 86.4(6) . 3_656
O2 K1 O2WB 104.5(6) 3_656 3_656
O1W K1 O2WB 63.4(5) 3_655 3_656
O2WA K1 N2 159.3(2) . .
O5 K1 N2 58.83(7) . .
O2 K1 N2 90.15(8) 3_656 .
O1W K1 N2 105.21(10) 3_655 .
O2WB K1 N2 145.2(5) 3_656 .
O2WA K1 O3 85.6(2) . 3_656
O5 K1 O3 66.85(7) . 3_656
O2 K1 O3 49.97(6) 3_656 3_656
O1W K1 O3 134.37(9) 3_655 3_656
O2WB K1 O3 89.2(2) 3_656 3_656
N2 K1 O3 76.27(7) . 3_656
O2WA K1 C6 127.9(2) . .
O5 K1 C6 108.55(7) . .
O2 K1 C6 80.47(8) 3_656 .
O1W K1 C6 107.93(11) 3_655 .
O2WB K1 C6 160.8(3) 3_656 .
N2 K1 C6 51.54(7) . .
O3 K1 C6 107.53(7) 3_656 .
O2WA K1 C11 105.6(2) . .
O5 K1 C11 127.11(8) . .
O2 K1 C11 60.20(7) 3_656 .
O1W K1 C11 124.05(11) 3_655 .
O2WB K1 C11 146.1(6) 3_656 .
N2 K1 C11 68.36(8) . .
O3 K1 C11 99.37(7) 3_656 .
C6 K1 C11 24.06(8) . .
O2WA K1 C10 85.7(2) . .
O5 K1 C10 150.45(8) . .
O2 K1 C10 63.38(8) 3_656 .
O1W K1 C10 113.88(11) 3_655 .
O2WB K1 C10 123.0(5) 3_656 .
N2 K1 C10 91.75(8) . .
O3 K1 C10 111.64(8) 3_656 .
C6 K1 C10 42.31(8) . .
C11 K1 C10 24.06(8) . .
O2WA K1 C7 127.57(19) . .
O5 K1 C7 107.80(8) . .
O2 K1 C7 102.16(8) 3_656 .
O1W K1 C7 84.43(11) 3_655 .
O2WB K1 C7 140.6(2) 3_656 .
N2 K1 C7 61.88(8) . .
O3 K1 C7 130.26(7) 3_656 .
C6 K1 C7 24.01(8) . .
C11 K1 C7 42.10(9) . .
C10 K1 C7 48.91(9) . .
O2WA K1 C9 85.7(2) . .
O5 K1 C9 148.44(9) . .
O2 K1 C9 85.82(9) 3_656 .
O1W K1 C9 90.15(11) 3_655 .
O2WB K1 C9 112.2(4) 3_656 .
N2 K1 C9 100.05(8) . .
O3 K1 C9 135.16(9) 3_656 .
C6 K1 C9 49.10(8) . .
C11 K1 C9 42.06(9) . .
C10 K1 C9 23.77(9) . .
C7 K1 C9 41.94(9) . .
C5 N1 N2 116.5(3) . .
C5 N1 V1 128.5(2) . .
N2 N1 V1 114.88(18) . .
O3 C1 N3 123.0(3) . .
O3 C1 C2 130.1(3) . .
N3 C1 C2 106.8(3) . .
V1 O2 K1 114.29(12) . 3_656
K1 O2WA H2WA 117.7 . .
K1 O2WB H2WB 140.1 3_656 .
C18 N2 N1 108.5(3) . .
C18 N2 K1 116.7(2) . .
N1 N2 K1 134.38(18) . .
C1 C2 C5 122.8(3) . .
C1 C2 C3 105.3(3) . .
C5 C2 C3 131.9(3) . .
C1 N3 N4 111.4(3) . .
C1 N3 C12 127.9(3) . .
N4 N3 C12 120.6(3) . .
C1 O3 V1 122.5(2) . .
C1 O3 K1 141.55(19) . 3_656
V1 O3 K1 89.17(8) . 3_656
N4 C3 C2 110.4(3) . .
N4 C3 C4 119.3(3) . .
C2 C3 C4 130.2(3) . .
C3 N4 N3 106.1(2) . .
C18 O4 V1 119.05(19) . .
C3 C4 H4C 109.5 . .
C3 C4 H4B 109.5 . .
H4C C4 H4B 109.5 . .
C3 C4 H4A 109.5 . .
H4C C4 H4A 109.5 . .
H4B C4 H4A 109.5 . .
C19 O5 C22 106.0(3) . .
C19 O5 K1 121.85(18) . .
C22 O5 K1 126.7(2) . .
N1 C5 C2 118.1(3) . .
N1 C5 C6 122.0(3) . .
C2 C5 C6 119.9(3) . .
C11 C6 C7 120.0(3) . .
C11 C6 C5 119.7(3) . .
C7 C6 C5 120.3(3) . .
C11 C6 K1 78.63(18) . .
C7 C6 K1 79.50(19) . .
C5 C6 K1 113.51(17) . .
C6 C7 C8 119.6(3) . .
C6 C7 K1 76.50(18) . .
C8 C7 K1 79.2(2) . .
C6 C7 H7 120.2 . .
C8 C7 H7 120.2 . .
K1 C7 H7 114.8 . .
C9 C8 C7 120.3(4) . .
C9 C8 K1 77.2(2) . .
C7 C8 K1 76.9(2) . .
C9 C8 H8 119.9 . .
C7 C8 H8 119.9 . .
K1 C8 H8 116.7 . .
C8 C9 C10 120.1(3) . .
C8 C9 K1 79.2(2) . .
C10 C9 K1 77.3(2) . .
C8 C9 H9 120.0 . .
C10 C9 H9 120.0 . .
K1 C9 H9 114.1 . .
C9 C10 C11 120.3(3) . .
C9 C10 K1 78.9(2) . .
C11 C10 K1 77.8(2) . .
C9 C10 H10 119.9 . .
C11 C10 H10 119.9 . .
K1 C10 H10 113.9 . .
C6 C11 C10 119.8(3) . .
C6 C11 K1 77.31(18) . .
C10 C11 K1 78.1(2) . .
C6 C11 H11 120.1 . .
C10 C11 H11 120.1 . .
K1 C11 H11 115.1 . .
C13 C12 C17 120.7(3) . .
C13 C12 N3 120.2(3) . .
C17 C12 N3 119.0(3) . .
C12 C13 C14 120.0(4) . .
C12 C13 H13 120.0 . .
C14 C13 H13 120.0 . .
C15 C14 C13 119.5(4) . .
C15 C14 H14 120.2 . .
C13 C14 H14 120.2 . .
C16 C15 C14 120.7(4) . .
C16 C15 H15 119.7 . .
C14 C15 H15 119.7 . .
C15 C16 C17 120.6(4) . .
C15 C16 H16 119.7 . .
C17 C16 H16 119.7 . .
C12 C17 C16 118.4(4) . .
C12 C17 H17 120.8 . .
C16 C17 H17 120.8 . .
N2 C18 O4 124.1(3) . .
N2 C18 C19 120.7(3) . .
O4 C18 C19 115.3(3) . .
C20 C19 O5 109.1(3) . .
C20 C19 C18 133.2(3) . .
O5 C19 C18 117.7(3) . .
C19 C20 C21 107.3(3) . .
C19 C20 H20 126.3 . .
C21 C20 H20 126.3 . .
C22 C21 C20 106.9(3) . .
C22 C21 H21 126.6 . .
C20 C21 H21 126.6 . .
C21 C22 O5 110.7(3) . .
C21 C22 H22 124.6 . .
O5 C22 H22 124.6 . .

loop_
_geom_bond_atom_site_label_1
_geom_bond_atom_site_label_2
_geom_bond_distance
_geom_bond_site_symmetry_2
V1 O1 1.604(2) .
V1 O2 1.638(2) .
V1 O3 1.937(2) .
V1 O4 1.968(2) .
V1 N1 2.191(3) .
V1 K1 3.7644(11) 3_656
O1W K1 2.815(4) 3_655
O1W H1WA 0.8503 .
O1W H1WB 0.8500 .
K1 O2WA 2.691(8) .
K1 O5 2.707(2) .
K1 O2 2.782(3) 3_656
K1 O1W 2.815(4) 3_655
K1 O2WB 2.83(2) 3_656
K1 N2 2.914(3) .
K1 O3 3.256(2) 3_656
K1 C6 3.311(3) .
K1 C11 3.328(3) .
K1 C10 3.332(4) .
K1 C7 3.348(3) .
K1 C9 3.352(4) .
N1 C5 1.313(4) .
N1 N2 1.403(3) .
C1 O3 1.297(4) .
C1 N3 1.358(4) .
C1 C2 1.393(4) .
O2 K1 2.782(3) 3_656
O2WA H2WA 0.9501 .
O2WB K1 2.83(2) 3_656
O2WB H2WB 0.9200 .
N2 C18 1.303(4) .
C2 C5 1.435(4) .
C2 C3 1.436(4) .
N3 N4 1.389(4) .
N3 C12 1.438(4) .
O3 K1 3.256(2) 3_656
C3 N4 1.325(4) .
C3 C4 1.480(5) .
O4 C18 1.303(4) .
C4 H4C 0.9600 .
C4 H4B 0.9600 .
C4 H4A 0.9600 .
O5 C19 1.373(4) .
O5 C22 1.378(4) .
C5 C6 1.493(4) .
C6 C11 1.384(4) .
C6 C7 1.385(5) .
C7 C8 1.391(5) .
C7 H7 0.9300 .
C8 C9 1.374(5) .
C8 H8 0.9300 .
C9 C10 1.377(5) .
C9 H9 0.9300 .
C10 C11 1.388(5) .
C10 H10 0.9300 .
C11 H11 0.9300 .
C12 C13 1.377(5) .
C12 C17 1.382(5) .
C13 C14 1.383(5) .
C13 H13 0.9300 .
C14 C15 1.369(6) .
C14 H14 0.9300 .
C15 C16 1.367(6) .
C15 H15 0.9300 .
C16 C17 1.393(5) .
C16 H16 0.9300 .
C17 H17 0.9300 .
C18 C19 1.454(4) .
C19 C20 1.344(4) .
C20 C21 1.415(5) .
C20 H20 0.9300 .
C21 C22 1.314(5) .
C21 H21 0.9300 .
C22 H22 0.9300 .

loop_
_geom_hbond_atom_site_label_D
_geom_hbond_atom_site_label_H
_geom_hbond_atom_site_label_A
_geom_hbond_distance_DH
_geom_hbond_distance_HA
_geom_hbond_distance_DA
_geom_hbond_angle_DHA
O1W H1WA O4 0.85 2.16 3.004(4) 173.3

loop_
_geom_torsion_atom_site_label_1
_geom_torsion_atom_site_label_2
_geom_torsion_atom_site_label_3
_geom_torsion_atom_site_label_4
_geom_torsion
_geom_torsion_site_symmetry_1
_geom_torsion_site_symmetry_4
O1 V1 N1 C5 74.7(3) . .
O2 V1 N1 C5 -113.3(3) . .
O3 V1 N1 C5 -28.8(3) . .
O4 V1 N1 C5 176.8(3) . .
K1 V1 N1 C5 -83.4(3) 3_656 .
O1 V1 N1 N2 -101.2(2) . .
O2 V1 N1 N2 70.9(3) . .
O3 V1 N1 N2 155.3(2) . .
O4 V1 N1 N2 0.93(19) . .
K1 V1 N1 N2 100.74(19) 3_656 .
O1 V1 O2 K1 -144.07(12) . 3_656
O3 V1 O2 K1 -37.83(11) . 3_656
O4 V1 O2 K1 108.35(11) . 3_656
N1 V1 O2 K1 44.0(2) . 3_656
C5 N1 N2 C18 -175.7(3) . .
V1 N1 N2 C18 0.7(3) . .
C5 N1 N2 K1 11.9(4) . .
V1 N1 N2 K1 -171.77(13) . .
O2WA K1 N2 C18 -88.1(6) . .
O5 K1 N2 C18 12.4(2) . .
O2 K1 N2 C18 -107.1(2) 3_656 .
O1W K1 N2 C18 74.1(2) 3_655 .
O2WB K1 N2 C18 9.1(8) 3_656 .
O3 K1 N2 C18 -58.7(2) 3_656 .
C6 K1 N2 C18 175.2(3) . .
C11 K1 N2 C18 -164.8(2) . .
C10 K1 N2 C18 -170.5(2) . .
C7 K1 N2 C18 149.1(2) . .
C9 K1 N2 C18 167.1(2) . .
O2WA K1 N2 N1 83.8(6) . .
O5 K1 N2 N1 -175.7(3) . .
O2 K1 N2 N1 64.8(3) 3_656 .
O1W K1 N2 N1 -113.9(3) 3_655 .
O2WB K1 N2 N1 -178.9(8) 3_656 .
O3 K1 N2 N1 113.3(3) 3_656 .
C6 K1 N2 N1 -12.9(2) . .
C11 K1 N2 N1 7.2(2) . .
C10 K1 N2 N1 1.4(3) . .
C7 K1 N2 N1 -38.9(2) . .
C9 K1 N2 N1 -21.0(3) . .
O3 C1 C2 C5 1.1(5) . .
N3 C1 C2 C5 179.1(3) . .
O3 C1 C2 C3 -177.3(3) . .
N3 C1 C2 C3 0.7(3) . .
O3 C1 N3 N4 177.4(3) . .
C2 C1 N3 N4 -0.8(3) . .
O3 C1 N3 C12 -5.2(5) . .
C2 C1 N3 C12 176.6(3) . .
N3 C1 O3 V1 145.5(2) . .
C2 C1 O3 V1 -36.8(4) . .
N3 C1 O3 K1 -73.7(4) . 3_656
C2 C1 O3 K1 104.1(4) . 3_656
O1 V1 O3 C1 -65.4(3) . .
O2 V1 O3 C1 -174.6(2) . .
O4 V1 O3 C1 86.5(3) . .
N1 V1 O3 C1 39.2(2) . .
K1 V1 O3 C1 156.9(3) 3_656 .
O1 V1 O3 K1 137.71(10) . 3_656
O2 V1 O3 K1 28.53(9) . 3_656
O4 V1 O3 K1 -70.37(17) . 3_656
N1 V1 O3 K1 -117.72(8) . 3_656
C1 C2 C3 N4 -0.4(3) . .
C5 C2 C3 N4 -178.6(3) . .
C1 C2 C3 C4 -176.3(3) . .
C5 C2 C3 C4 5.5(6) . .
C2 C3 N4 N3 -0.1(3) . .
C4 C3 N4 N3 176.3(3) . .
C1 N3 N4 C3 0.6(3) . .
C12 N3 N4 C3 -177.1(3) . .
O1 V1 O4 C18 99.6(2) . .
O2 V1 O4 C18 -150.8(2) . .
O3 V1 O4 C18 -52.2(3) . .
N1 V1 O4 C18 -2.5(2) . .
K1 V1 O4 C18 -109.5(2) 3_656 .
O2WA K1 O5 C19 137.5(3) . .
O2 K1 O5 C19 55.7(2) 3_656 .
O1W K1 O5 C19 -136.6(2) 3_655 .
O2WB K1 O5 C19 160.0(5) 3_656 .
N2 K1 O5 C19 -18.1(2) . .
O3 K1 O5 C19 69.4(2) 3_656 .
C6 K1 O5 C19 -32.2(2) . .
C11 K1 O5 C19 -14.8(2) . .
C10 K1 O5 C19 -23.9(3) . .
C7 K1 O5 C19 -57.5(2) . .
C9 K1 O5 C19 -71.6(3) . .
O2WA K1 O5 C22 -12.7(4) . .
O2 K1 O5 C22 -94.5(3) 3_656 .
O1W K1 O5 C22 73.2(3) 3_655 .
O2WB K1 O5 C22 9.8(5) 3_656 .
N2 K1 O5 C22 -168.3(3) . .
O3 K1 O5 C22 -80.8(3) 3_656 .
C6 K1 O5 C22 177.6(3) . .
C11 K1 O5 C22 -165.0(3) . .
C10 K1 O5 C22 -174.2(3) . .
C7 K1 O5 C22 152.3(3) . .
C9 K1 O5 C22 138.2(3) . .
N2 N1 C5 C2 -175.8(3) . .
V1 N1 C5 C2 8.3(4) . .
N2 N1 C5 C6 3.5(4) . .
V1 N1 C5 C6 -172.3(2) . .
C1 C2 C5 N1 12.5(4) . .
C3 C2 C5 N1 -169.6(3) . .
C1 C2 C5 C6 -166.8(3) . .
C3 C2 C5 C6 11.1(5) . .
N1 C5 C6 C11 -102.7(4) . .
C2 C5 C6 C11 76.6(4) . .
N1 C5 C6 C7 78.7(4) . .
C2 C5 C6 C7 -102.0(4) . .
N1 C5 C6 K1 -12.7(4) . .
C2 C5 C6 K1 166.6(2) . .
O2WA K1 C6 C11 -25.0(4) . .
O5 K1 C6 C11 144.03(19) . .
O2 K1 C6 C11 30.71(19) 3_656 .
O1W K1 C6 C11 -136.0(2) 3_655 .
O2WB K1 C6 C11 -76.1(19) 3_656 .
N2 K1 C6 C11 128.6(2) . .
O3 K1 C6 C11 73.2(2) 3_656 .
C10 K1 C6 C11 -29.91(19) . .
C7 K1 C6 C11 -123.7(3) . .
C9 K1 C6 C11 -62.0(2) . .
O2WA K1 C6 C7 98.7(4) . .
O5 K1 C6 C7 -92.2(2) . .
O2 K1 C6 C7 154.4(2) 3_656 .
O1W K1 C6 C7 -12.2(2) 3_655 .
O2WB K1 C6 C7 47.6(19) 3_656 .
N2 K1 C6 C7 -107.7(2) . .
O3 K1 C6 C7 -163.03(19) 3_656 .
C11 K1 C6 C7 123.7(3) . .
C10 K1 C6 C7 93.8(2) . .
C9 K1 C6 C7 61.7(2) . .
O2WA K1 C6 C5 -142.6(3) . .
O5 K1 C6 C5 26.4(2) . .
O2 K1 C6 C5 -86.9(2) 3_656 .
O1W K1 C6 C5 106.4(2) 3_655 .
O2WB K1 C6 C5 166.3(19) 3_656 .
N2 K1 C6 C5 10.95(18) . .
O3 K1 C6 C5 -44.4(2) 3_656 .
C11 K1 C6 C5 -117.6(3) . .
C10 K1 C6 C5 -147.5(3) . .
C7 K1 C6 C5 118.6(3) . .
C9 K1 C6 C5 -179.6(3) . .
C11 C6 C7 C8 1.2(5) . .
C5 C6 C7 C8 179.8(3) . .
K1 C6 C7 C8 -69.0(3) . .
C11 C6 C7 K1 70.2(3) . .
C5 C6 C7 K1 -111.2(3) . .
O2WA K1 C7 C6 -100.2(4) . .
O5 K1 C7 C6 95.8(2) . .
O2 K1 C7 C6 -25.8(2) 3_656 .
O1W K1 C7 C6 168.3(2) 3_655 .
O2WB K1 C7 C6 -157.5(10) 3_656 .
N2 K1 C7 C6 57.76(19) . .
O3 K1 C7 C6 21.4(2) 3_656 .
C11 K1 C7 C6 -30.38(18) . .
C10 K1 C7 C6 -63.0(2) . .
C9 K1 C7 C6 -95.2(2) . .
O2WA K1 C7 C8 24.1(4) . .
O5 K1 C7 C8 -139.9(2) . .
O2 K1 C7 C8 98.5(2) 3_656 .
O1W K1 C7 C8 -67.4(2) 3_655 .
O2WB K1 C7 C8 -33.2(11) 3_656 .
N2 K1 C7 C8 -177.9(3) . .
O3 K1 C7 C8 145.7(2) 3_656 .
C6 K1 C7 C8 124.3(3) . .
C11 K1 C7 C8 93.9(2) . .
C10 K1 C7 C8 61.3(2) . .
C9 K1 C7 C8 29.1(2) . .
C6 C7 C8 C9 1.0(5) . .
K1 C7 C8 C9 -66.5(3) . .
C6 C7 C8 K1 67.5(3) . .
O2WA K1 C8 C9 -34.7(3) . .
O5 K1 C8 C9 174.2(2) . .
O2 K1 C8 C9 38.4(2) 3_656 .
O1W K1 C8 C9 -125.7(3) 3_655 .
O2WB K1 C8 C9 -77.9(8) 3_656 .
N2 K1 C8 C9 127.5(2) . .
O3 K1 C8 C9 71.9(3) 3_656 .
C6 K1 C8 C9 95.6(3) . .
C11 K1 C8 C9 62.8(2) . .
C10 K1 C8 C9 30.0(2) . .
C7 K1 C8 C9 125.7(4) . .
O2WA K1 C8 C7 -160.4(3) . .
O5 K1 C8 C7 48.5(3) . .
O2 K1 C8 C7 -87.2(2) 3_656 .
O1W K1 C8 C7 108.7(2) 3_655 .
O2WB K1 C8 C7 156.5(8) 3_656 .
N2 K1 C8 C7 1.8(2) . .
O3 K1 C8 C7 -53.8(3) 3_656 .
C6 K1 C8 C7 -30.1(2) . .
C11 K1 C8 C7 -62.9(2) . .
C10 K1 C8 C7 -95.6(3) . .
C9 K1 C8 C7 -125.7(4) . .
C7 C8 C9 C10 -1.9(6) . .
K1 C8 C9 C10 -68.3(3) . .
C7 C8 C9 K1 66.4(3) . .
O2WA K1 C9 C8 146.6(3) . .
O5 K1 C9 C8 -9.2(3) . .
O2 K1 C9 C8 -142.9(2) 3_656 .
O1W K1 C9 C8 52.0(2) 3_655 .
O2WB K1 C9 C8 113.2(7) 3_656 .
N2 K1 C9 C8 -53.5(2) . .
O3 K1 C9 C8 -134.1(2) 3_656 .
C6 K1 C9 C8 -61.9(2) . .
C11 K1 C9 C8 -94.4(3) . .
C10 K1 C9 C8 -124.5(3) . .
C7 K1 C9 C8 -29.5(2) . .
O2WA K1 C9 C10 -89.0(3) . .
O5 K1 C9 C10 115.3(2) . .
O2 K1 C9 C10 -18.4(2) 3_656 .
O1W K1 C9 C10 176.5(2) 3_655 .
O2WB K1 C9 C10 -122.4(7) 3_656 .
N2 K1 C9 C10 71.0(2) . .
O3 K1 C9 C10 -9.6(3) 3_656 .
C6 K1 C9 C10 62.6(2) . .
C11 K1 C9 C10 30.1(2) . .
C7 K1 C9 C10 95.0(2) . .
C8 C9 C10 C11 0.7(5) . .
K1 C9 C10 C11 -68.7(3) . .
C8 C9 C10 K1 69.4(3) . .
O2WA K1 C10 C9 89.2(3) . .
O5 K1 C10 C9 -106.4(3) . .
O2 K1 C10 C9 159.4(2) 3_656 .
O1W K1 C10 C9 -3.9(3) 3_655 .
O2WB K1 C10 C9 68.9(6) 3_656 .
N2 K1 C10 C9 -111.4(2) . .
O3 K1 C10 C9 172.7(2) 3_656 .
C6 K1 C10 C9 -94.7(2) . .
C11 K1 C10 C9 -124.6(3) . .
C7 K1 C10 C9 -62.1(2) . .
O2WA K1 C10 C11 -146.2(3) . .
O5 K1 C10 C11 18.2(3) . .
O2 K1 C10 C11 -76.1(2) 3_656 .
O1W K1 C10 C11 120.7(2) 3_655 .
O2WB K1 C10 C11 -166.5(5) 3_656 .
N2 K1 C10 C11 13.2(2) . .
O3 K1 C10 C11 -62.7(2) 3_656 .
C6 K1 C10 C11 29.92(19) . .
C7 K1 C10 C11 62.5(2) . .
C9 K1 C10 C11 124.6(3) . .
C7 C6 C11 C10 -2.5(5) . .
C5 C6 C11 C10 178.9(3) . .
K1 C6 C11 C10 68.2(3) . .
C7 C6 C11 K1 -70.7(3) . .
C5 C6 C11 K1 110.7(2) . .
C9 C10 C11 C6 1.6(5) . .
K1 C10 C11 C6 -67.7(3) . .
C9 C10 C11 K1 69.3(3) . .
O2WA K1 C11 C6 159.7(3) . .
O5 K1 C11 C6 -44.3(2) . .
O2 K1 C11 C6 -144.5(2) 3_656 .
O1W K1 C11 C6 53.0(2) 3_655 .
O2WB K1 C11 C6 145.1(6) 3_656 .
N2 K1 C11 C6 -41.20(18) . .
O3 K1 C11 C6 -112.27(19) 3_656 .
C10 K1 C11 C6 124.6(3) . .
C7 K1 C11 C6 30.31(17) . .
C9 K1 C11 C6 94.9(2) . .
O2WA K1 C11 C10 35.2(3) . .
O5 K1 C11 C10 -168.9(2) . .
O2 K1 C11 C10 90.9(2) 3_656 .
O1W K1 C11 C10 -71.6(2) 3_655 .
O2WB K1 C11 C10 20.5(7) 3_656 .
N2 K1 C11 C10 -165.8(2) . .
O3 K1 C11 C10 123.2(2) 3_656 .
C6 K1 C11 C10 -124.6(3) . .
C7 K1 C11 C10 -94.3(2) . .
C9 K1 C11 C10 -29.7(2) . .
C1 N3 C12 C13 -29.6(5) . .
N4 N3 C12 C13 147.6(3) . .
C1 N3 C12 C17 152.3(3) . .
N4 N3 C12 C17 -30.5(4) . .
C17 C12 C13 C14 -1.9(6) . .
N3 C12 C13 C14 -180.0(3) . .
C12 C13 C14 C15 1.9(6) . .
C13 C14 C15 C16 -0.7(7) . .
C14 C15 C16 C17 -0.5(7) . .
C13 C12 C17 C16 0.7(6) . .
N3 C12 C17 C16 178.8(3) . .
C15 C16 C17 C12 0.5(6) . .
N1 N2 C18 O4 -3.0(4) . .
K1 N2 C18 O4 170.9(2) . .
N1 N2 C18 C19 179.1(3) . .
K1 N2 C18 C19 -7.0(4) . .
V1 O4 C18 N2 4.2(4) . .
V1 O4 C18 C19 -177.8(2) . .
C22 O5 C19 C20 0.0(4) . .
K1 O5 C19 C20 -155.5(2) . .
C22 O5 C19 C18 178.9(3) . .
K1 O5 C19 C18 23.4(4) . .
N2 C18 C19 C20 168.9(4) . .
O4 C18 C19 C20 -9.2(6) . .
N2 C18 C19 O5 -9.7(4) . .
O4 C18 C19 O5 172.2(3) . .
O5 C19 C20 C21 0.1(4) . .
C18 C19 C20 C21 -178.5(3) . .
C19 C20 C21 C22 -0.2(4) . .
C20 C21 C22 O5 0.2(4) . .
C19 O5 C22 C21 -0.2(4) . .
K1 O5 C22 C21 153.8(3) . .
